data_7101019
loop_
_publ_author_name
'Richard Oakley'
'Leanne Beer'
'Robert C. Haddon'
'Mikhail E. Itkis'
'Alicea A. Leitch'
'Robert W. Reed'
'John F. Richardson'
'Donald G. VanderVeer'

_publ_section_title
;
Resonance stabilized bis-thiadiazinyl radicals
;
_journal_name_full 'Chemical Communications'
_journal_paper_doi 10.1039/b417236a
_journal_year 2005
_chemical_formula_moiety 'C21 H13 Cl F3 N5 O3 S3'
_chemical_formula_sum 'C21 H13 Cl F3 N5 O3 S3'
_chemical_formula_weight 571.99
_chemical_melting_point 273
_chemical_name_common '[PhClBTMe][OTf]'
_space_group_IT_number 61
_symmetry_cell_setting orthorhombic
_symmetry_space_group_name_Hall '-P 2ac 2ab'
_symmetry_space_group_name_H-M 'P b c a'
_cell_angle_alpha 90.00
_cell_angle_beta 90.00
_cell_angle_gamma 90.00
_cell_formula_units_Z 8
_cell_length_a 8.4474(6)
_cell_length_b 13.9712(10)
_cell_length_c 40.105(3)
_cell_measurement_temperature 295(2)
_cell_volume 4733.2(6)
_diffrn_ambient_temperature 295(2)
_exptl_crystal_density_diffrn 1.605
_cod_original_sg_symbol_Hall -P2ac2ab
_cod_original_sg_symbol_H-M "'P b c a"
_cod_database_code 7101019

loop_
_symmetry_equiv_pos_as_xyz
'x, y, z'
'-x+1/2, -y, z+1/2'
'-x, y+1/2, -z+1/2'
'x+1/2, -y+1/2, -z'
'-x, -y, -z'
'x-1/2, y, -z-1/2'
'x, -y-1/2, z-1/2'
'-x-1/2, y-1/2, z'

loop_
_atom_site_label
_atom_site_type_symbol
_atom_site_fract_x
_atom_site_fract_y
_atom_site_fract_z
_atom_site_U_iso_or_equiv
_atom_site_adp_type
_atom_site_occupancy
_atom_site_symmetry_multiplicity
_atom_site_calc_flag
_atom_site_refinement_flags
_atom_site_disorder_assembly
_atom_site_disorder_group
S1 S -0.01351(11) 1.13005(6) 0.18057(2) 0.0648(3) Uani 1 1 d . . .
S2 S -0.16908(10) 1.10559(5) 0.05091(2) 0.0563(2) Uani 1 1 d . . .
Cl1 Cl -0.10983(11) 1.23289(5) 0.11468(2) 0.0686(3) Uani 1 1 d . . .
N1 N -0.0776(3) 0.90004(16) 0.06101(6) 0.0456(5) Uani 1 1 d . . .
N2 N -0.1793(3) 1.02007(18) 0.02401(6) 0.0564(6) Uani 1 1 d . . .
N3 N -0.0096(2) 0.91668(15) 0.11585(5) 0.0408(5) Uani 1 1 d . . .
N4 N 0.0588(3) 0.92127(16) 0.17084(6) 0.0464(5) Uani 1 1 d . . .
N5 N 0.0511(4) 1.0543(2) 0.20844(7) 0.0633(7) Uani 1 1 d . . .
C1 C -0.0632(3) 0.95669(18) 0.08656(6) 0.0406(5) Uani 1 1 d . . .
C2 C -0.1349(3) 0.9321(2) 0.03120(7) 0.0470(6) Uani 1 1 d . . .
C3 C -0.0985(3) 1.05722(19) 0.08655(7) 0.0454(6) Uani 1 1 d . . .
C4 C -0.0766(3) 1.11162(19) 0.11493(7) 0.0485(6) Uani 1 1 d . . .
C5 C -0.0283(3) 1.06858(19) 0.14400(7) 0.0462(6) Uani 1 1 d . . .
C6 C 0.0087(3) 0.96776(19) 0.14494(7) 0.0428(6) Uani 1 1 d . . .
C7 C 0.0800(3) 0.9652(2) 0.20115(7) 0.0515(7) Uani 1 1 d . . .
C8 C -0.1460(3) 0.8598(2) 0.00432(7) 0.0495(6) Uani 1 1 d . . .
C9 C -0.0836(4) 0.7692(2) 0.00897(8) 0.0561(7) Uani 1 1 d . . .
H9 H -0.0365 0.7531 0.0292 0.067 Uiso 1 1 calc R . .
C10 C -0.0914(4) 0.7023(3) -0.01656(8) 0.0645(8) Uani 1 1 d . . .
H10 H -0.0482 0.6417 -0.0135 0.077 Uiso 1 1 calc R . .
C11 C -0.1630(4) 0.7253(3) -0.04635(9) 0.0675(9) Uani 1 1 d . . .
H11 H -0.1688 0.6801 -0.0633 0.081 Uiso 1 1 calc R . .
C12 C -0.2258(4) 0.8151(3) -0.05104(8) 0.0671(9) Uani 1 1 d . . .
H12 H -0.2742 0.8304 -0.0712 0.081 Uiso 1 1 calc R . .
C13 C -0.2174(4) 0.8827(2) -0.02601(8) 0.0589(7) Uani 1 1 d . . .
H13 H -0.2593 0.9435 -0.0294 0.071 Uiso 1 1 calc R . .
C14 C 0.1439(3) 0.9043(2) 0.22811(7) 0.0525(7) Uani 1 1 d . . .
C15 C 0.1437(4) 0.9359(3) 0.26084(8) 0.0677(9) Uani 1 1 d . . .
H15 H 0.1027 0.9959 0.2660 0.081 Uiso 1 1 calc R . .
C16 C 0.2039(5) 0.8792(3) 0.28578(9) 0.0765(10) Uani 1 1 d . . .
H16 H 0.2016 0.9006 0.3077 0.092 Uiso 1 1 calc R . .
C17 C 0.2665(4) 0.7922(3) 0.27873(9) 0.0722(9) Uani 1 1 d . . .
H17 H 0.3085 0.7546 0.2957 0.087 Uiso 1 1 calc R . .
C18 C 0.2678(5) 0.7598(3) 0.24634(10) 0.0787(10) Uani 1 1 d . . .
H18 H 0.3113 0.7004 0.2414 0.094 Uiso 1 1 calc R . .
C19 C 0.2050(5) 0.8150(3) 0.22125(8) 0.0702(9) Uani 1 1 d . . .
H19 H 0.2037 0.7920 0.1995 0.084 Uiso 1 1 calc R . .
C20 C 0.0323(4) 0.8139(2) 0.11654(7) 0.0536(7) Uani 1 1 d . . .
H20A H 0.1431 0.8071 0.1213 0.080 Uiso 1 1 calc R . .
H20B H 0.0094 0.7858 0.0953 0.080 Uiso 1 1 calc R . .
H20C H -0.0284 0.7822 0.1335 0.080 Uiso 1 1 calc R . .
C21 C 0.4555(4) 0.0556(3) 0.15308(11) 0.0800(11) Uani 1 1 d . . .
F1 F 0.5867(4) 0.0967(3) 0.16435(8) 0.1388(13) Uani 1 1 d . . .
F2 F 0.3421(3) 0.1195(2) 0.15288(9) 0.1182(10) Uani 1 1 d . . .
F3 F 0.4145(4) -0.0110(3) 0.17433(8) 0.1435(14) Uani 1 1 d . . .
S3 S 0.48675(10) 0.00748(6) 0.11163(3) 0.0721(3) Uani 1 1 d . . .
O1 O 0.5273(3) 0.0936(2) 0.09352(8) 0.0884(8) Uani 1 1 d . . .
O2 O 0.3353(4) -0.0326(3) 0.10390(9) 0.1169(13) Uani 1 1 d . . .
O3 O 0.6170(4) -0.0570(2) 0.11647(13) 0.1368(17) Uani 1 1 d . . .

loop_
_atom_site_aniso_label
_atom_site_aniso_U_11
_atom_site_aniso_U_22
_atom_site_aniso_U_33
_atom_site_aniso_U_23
_atom_site_aniso_U_13
_atom_site_aniso_U_12
S1 0.0801(6) 0.0506(4) 0.0638(5) -0.0188(4) -0.0040(4) 0.0111(4)
S2 0.0631(5) 0.0474(4) 0.0583(4) 0.0069(3) 0.0011(3) 0.0041(3)
Cl1 0.0801(6) 0.0409(4) 0.0846(6) -0.0031(4) 0.0057(4) 0.0065(4)
N1 0.0448(12) 0.0448(12) 0.0473(12) -0.0008(10) 0.0028(9) -0.0018(10)
N2 0.0588(14) 0.0557(14) 0.0547(14) 0.0051(11) -0.0010(12) -0.0009(12)
N3 0.0398(11) 0.0377(11) 0.0449(12) -0.0037(9) 0.0043(9) 0.0001(8)
N4 0.0479(12) 0.0464(12) 0.0447(12) -0.0059(10) 0.0036(10) 0.0013(10)
N5 0.0732(17) 0.0613(16) 0.0556(15) -0.0163(13) -0.0029(13) 0.0029(14)
C1 0.0350(12) 0.0409(12) 0.0460(14) 0.0013(11) 0.0057(10) -0.0034(10)
C2 0.0404(13) 0.0541(15) 0.0465(14) 0.0026(12) 0.0032(11) -0.0052(12)
C3 0.0379(13) 0.0425(13) 0.0558(15) 0.0017(12) 0.0086(11) -0.0027(10)
C4 0.0473(15) 0.0363(12) 0.0620(17) -0.0009(12) 0.0072(13) 0.0019(11)
C5 0.0406(13) 0.0415(13) 0.0564(16) -0.0100(12) 0.0069(11) -0.0004(11)
C6 0.0372(12) 0.0422(13) 0.0490(14) -0.0061(11) 0.0078(11) -0.0018(10)
C7 0.0480(15) 0.0552(16) 0.0514(16) -0.0076(13) 0.0060(12) -0.0021(13)
C8 0.0427(14) 0.0583(16) 0.0476(15) -0.0019(12) 0.0025(11) -0.0076(12)
C9 0.0587(17) 0.0583(17) 0.0512(16) -0.0031(13) -0.0029(13) -0.0052(14)
C10 0.069(2) 0.0607(18) 0.064(2) -0.0081(15) -0.0025(16) -0.0072(16)
C11 0.065(2) 0.078(2) 0.0594(19) -0.0155(17) -0.0003(16) -0.0155(18)
C12 0.0613(19) 0.089(2) 0.0510(17) -0.0045(17) -0.0096(15) -0.0127(18)
C13 0.0507(17) 0.0680(19) 0.0579(17) -0.0011(15) -0.0040(13) -0.0028(14)
C14 0.0481(15) 0.0602(17) 0.0490(15) -0.0041(13) 0.0030(12) -0.0047(13)
C15 0.073(2) 0.074(2) 0.0559(18) -0.0097(16) -0.0045(16) -0.0013(18)
C16 0.078(2) 0.101(3) 0.0499(18) -0.0020(18) -0.0060(17) -0.007(2)
C17 0.063(2) 0.091(3) 0.063(2) 0.0152(19) -0.0006(16) -0.0031(19)
C18 0.092(3) 0.073(2) 0.071(2) 0.0083(18) 0.004(2) 0.017(2)
C19 0.087(3) 0.073(2) 0.0513(17) -0.0032(16) 0.0050(17) 0.0106(19)
C20 0.0723(19) 0.0382(13) 0.0502(16) -0.0063(11) -0.0033(14) 0.0059(13)
C21 0.054(2) 0.090(3) 0.096(3) 0.013(2) -0.0062(19) -0.0159(19)
F1 0.093(2) 0.201(4) 0.122(2) -0.024(2) -0.0138(17) -0.061(2)
F2 0.0917(19) 0.115(2) 0.148(3) -0.0311(19) 0.0338(18) 0.0079(17)
F3 0.094(2) 0.215(4) 0.121(2) 0.074(2) -0.0061(17) -0.040(2)
S3 0.0506(5) 0.0562(5) 0.1094(8) -0.0130(5) 0.0178(4) -0.0089(4)
O1 0.0737(17) 0.091(2) 0.100(2) 0.0236(17) 0.0146(15) -0.0031(14)
O2 0.0773(19) 0.133(3) 0.140(3) -0.061(2) 0.0210(18) -0.046(2)
O3 0.076(2) 0.0477(14) 0.286(5) 0.002(2) 0.064(3) 0.0080(13)

loop_
_geom_bond_atom_site_label_1
_geom_bond_atom_site_label_2
_geom_bond_distance
_geom_bond_site_symmetry_2
_geom_bond_publ_flag
S1 N5 1.633(3) . no
S1 C5 1.704(3) . no
S2 N2 1.612(3) . no
S2 C3 1.690(3) . no
Cl1 C4 1.717(3) . no
N1 C1 1.301(3) . no
N1 C2 1.365(4) . no
N2 C2 1.317(4) . no
N3 C6 1.376(3) . no
N3 C1 1.378(3) . no
N3 C20 1.479(3) . no
N4 C6 1.296(4) . no
N4 C7 1.374(4) . no
N5 C7 1.302(4) . no
C1 C3 1.436(4) . no
C2 C8 1.480(4) . no
C3 C4 1.381(4) . no
C4 C5 1.374(4) . no
C5 C6 1.443(4) . no
C7 C14 1.477(4) . no
C8 C9 1.384(4) . no
C8 C13 1.395(4) . no
C9 C10 1.388(4) . no
C9 H9 0.9300 . no
C10 C11 1.377(5) . no
C10 H10 0.9300 . no
C11 C12 1.375(5) . no
C11 H11 0.9300 . no
C12 C13 1.380(5) . no
C12 H12 0.9300 . no
C13 H13 0.9300 . no
C14 C19 1.378(5) . no
C14 C15 1.385(4) . no
C15 C16 1.374(5) . no
C15 H15 0.9300 . no
C16 C17 1.355(5) . no
C16 H16 0.9300 . no
C17 C18 1.376(5) . no
C17 H17 0.9300 . no
C18 C19 1.374(5) . no
C18 H18 0.9300 . no
C19 H19 0.9300 . no
C20 H20A 0.9600 . no
C20 H20B 0.9600 . no
C20 H20C 0.9600 . no
C21 F3 1.308(5) . no
C21 F2 1.310(5) . no
C21 F1 1.327(4) . no
C21 S3 1.812(5) . no
S3 O2 1.431(3) . no
S3 O3 1.435(3) . no
S3 O1 1.446(3) . no

loop_
_cod_related_entry_id
_cod_related_entry_database
_cod_related_entry_code
1 ChemSpider 30652974
